data_4002042
loop_
_publ_author_name
'Zitzler-Kunkel, Andr\'e'
'Lenze, Martin R.'
'Kronenberg, Nils M.'
'Krause, Ana-Maria'
'Stolte, Matthias'
'Meerholz, Klaus'
'W\"urthner, Frank'

_publ_section_title
;
 NIR-Absorbing Merocyanine Dyes for BHJ Solar Cells
;
_journal_issue 16
_journal_name_full 'Chemistry of Materials'
_journal_page_first 4856
_journal_paper_doi 10.1021/cm502302s
_journal_volume 26
_journal_year 2014
_chemical_formula_moiety 'C27 H31 N3 O2 S'
_chemical_formula_sum 'C27 H31 N3 O2 S'
_chemical_formula_weight 461.61
_chemical_name_systematic
;
 1-Benzyl-(5-dibutylamino-thiophene-2-yl-methylene)-4-methyl-2,6-dioxo-
1,2,5,6-tetrahydropyridine-3-carbonitrile

;
_space_group_crystal_system triclinic
_space_group_IT_number 2
_space_group_name_Hall '-P 1'
_space_group_name_H-M_alt 'P -1'
_symmetry_space_group_name_Hall '-P 1'
_symmetry_space_group_name_H-M 'P -1'
_atom_sites_solution_hydrogens geom
_atom_sites_solution_primary direct
_atom_sites_solution_secondary difmap
_audit_creation_method SHELXL-2013
_cell_angle_alpha 107.664(5)
_cell_angle_beta 102.114(6)
_cell_angle_gamma 96.172(6)
_cell_formula_units_Z 2
_cell_length_a 8.1665(12)
_cell_length_b 11.6460(16)
_cell_length_c 13.6587(19)
_cell_measurement_reflns_used 9740
_cell_measurement_temperature 100(2)
_cell_measurement_theta_max 72.47
_cell_measurement_theta_min 3.51
_cell_volume 1189.6(3)
_computing_cell_refinement 'SAINT V8.30C'
_computing_data_collection 'SAINT V8.30C'
_computing_data_reduction 'SAINT V8.30C'
_computing_publication_material Bruker-SHELXTL
_computing_structure_refinement 'SHELXL-2013 (Sheldrick, 2013)'
_computing_structure_solution SHELXS
_diffrn_ambient_temperature 100(2)
_diffrn_measured_fraction_theta_full 0.999
_diffrn_measured_fraction_theta_max 0.990
_diffrn_measurement_device_type Bruker_D8Quest_Kappa_Photon100
_diffrn_measurement_method omega_and_phi_scans
_diffrn_radiation_type CuK\a
_diffrn_radiation_wavelength 1.54178
_diffrn_reflns_av_R_equivalents 0.0517
_diffrn_reflns_av_unetI/netI 0.0287
_diffrn_reflns_Laue_measured_fraction_full 0.999
_diffrn_reflns_Laue_measured_fraction_max 0.990
_diffrn_reflns_limit_h_max 9
_diffrn_reflns_limit_h_min -9
_diffrn_reflns_limit_k_max 14
_diffrn_reflns_limit_k_min -14
_diffrn_reflns_limit_l_max 16
_diffrn_reflns_limit_l_min -16
_diffrn_reflns_number 38118
_diffrn_reflns_point_group_measured_fraction_full 0.999
_diffrn_reflns_point_group_measured_fraction_max 0.990
_diffrn_reflns_theta_full 67.679
_diffrn_reflns_theta_max 72.656
_diffrn_reflns_theta_min 3.513
_diffrn_source 'Cu-Microsource ImuSCu'
_exptl_absorpt_coefficient_mu 1.437
_exptl_absorpt_correction_T_max 0.7536
_exptl_absorpt_correction_T_min 0.5942
_exptl_absorpt_correction_type multi-scan
_exptl_absorpt_process_details Bruker-SADABS
_exptl_crystal_colour red
_exptl_crystal_density_diffrn 1.289
_exptl_crystal_description block
_exptl_crystal_F_000 492
_exptl_crystal_size_max 0.372
_exptl_crystal_size_mid 0.364
_exptl_crystal_size_min 0.169
_refine_diff_density_max 0.250
_refine_diff_density_min -0.288
_refine_diff_density_rms 0.053
_refine_ls_extinction_coef 0.0041(5)
_refine_ls_extinction_expression Fc^*^=kFc[1+0.001xFc^2^\l^3^/sin(2\q)]^-1/4^
_refine_ls_extinction_method SHELXL
_refine_ls_goodness_of_fit_ref 1.046
_refine_ls_hydrogen_treatment constr
_refine_ls_matrix_type full
_refine_ls_number_parameters 302
_refine_ls_number_reflns 4685
_refine_ls_number_restraints 0
_refine_ls_restrained_S_all 1.046
_refine_ls_R_factor_all 0.0408
_refine_ls_R_factor_gt 0.0372
_refine_ls_shift/su_max 0.000
_refine_ls_shift/su_mean 0.000
_refine_ls_structure_factor_coef Fsqd
_refine_ls_weighting_details 'w=1/[\s^2^(Fo^2^)+(0.0530P)^2^+0.6388P] where P=(Fo^2^+2Fc^2^)/3'
_refine_ls_weighting_scheme calc
_refine_ls_wR_factor_gt 0.0994
_refine_ls_wR_factor_ref 0.1026
_reflns_Friedel_coverage 0.000
_reflns_number_gt 4269
_reflns_number_total 4685
_reflns_threshold_expression 'I > 2\s(I)'
_cod_data_source_file CCDC_1007699(5).cif
_cod_data_source_block 041_AZ121b_AMK
_cod_depositor_comments 'Adding full bibliography for 4002040--4002042.cif.'
_cod_database_code 4002042
_shelx_space_group_comment
;
The symmetry employed for this shelxl refinement is uniquely defined
by the following loop, which should always be used as a source of
symmetry information in preference to the above space-group names.
They are only intended as comments.
;
_shelxl_version_number 2013-4

loop_
_space_group_symop_operation_xyz
'x, y, z'
'-x, -y, -z'

loop_
_atom_site_label
_atom_site_type_symbol
_atom_site_fract_x
_atom_site_fract_y
_atom_site_fract_z
_atom_site_U_iso_or_equiv
_atom_site_adp_type
_atom_site_occupancy
_atom_site_site_symmetry_order
_atom_site_calc_flag
_atom_site_refinement_flags_posn
_atom_site_refinement_flags_adp
C1 C 0.7052(2) 0.66753(14) 0.28610(11) 0.0223(3) Uani 1 1 d . .
H1 H 0.6120 0.6007 0.2595 0.027 Uiso 1 1 calc R U
C2 C 0.8628(2) 0.64871(16) 0.26769(13) 0.0296(4) Uani 1 1 d . .
H2 H 0.8775 0.5689 0.2301 0.036 Uiso 1 1 calc R U
C3 C 0.9985(2) 0.74617(19) 0.30408(13) 0.0333(4) Uani 1 1 d . .
H3 H 1.1065 0.7332 0.2919 0.040 Uiso 1 1 calc R U
C4 C 0.9764(2) 0.86280(17) 0.35837(13) 0.0314(4) Uani 1 1 d . .
H4 H 1.0685 0.9301 0.3817 0.038 Uiso 1 1 calc R U
C5 C 0.8200(2) 0.88133(15) 0.37863(12) 0.0247(3) Uani 1 1 d . .
H5 H 0.8062 0.9612 0.4168 0.030 Uiso 1 1 calc R U
C6 C 0.68279(19) 0.78376(13) 0.34340(11) 0.0189(3) Uani 1 1 d . .
C7 C 0.39798(17) 0.64830(12) 0.43854(11) 0.0161(3) Uani 1 1 d . .
C8 C 0.57219(18) 0.84682(13) 0.56027(12) 0.0182(3) Uani 1 1 d . .
C9 C 0.54988(18) 0.80679(13) 0.64821(11) 0.0184(3) Uani 1 1 d . .
C10 C 0.45194(18) 0.69594(13) 0.63366(11) 0.0172(3) Uani 1 1 d . .
C11 C 0.37066(18) 0.61493(13) 0.52856(11) 0.0168(3) Uani 1 1 d . .
C12 C 0.63923(19) 0.88899(13) 0.75186(12) 0.0225(3) Uani 1 1 d . .
C13 C 0.26688(17) 0.50317(13) 0.51349(11) 0.0169(3) Uani 1 1 d . .
H13 H 0.2667 0.4915 0.5794 0.020 Uiso 1 1 calc R U
C14 C 0.16496(18) 0.40554(13) 0.42864(11) 0.0173(3) Uani 1 1 d . .
C15 C 0.06895(18) 0.30895(13) 0.44685(12) 0.0196(3) Uani 1 1 d . .
H15 H 0.0756 0.3064 0.5164 0.024 Uiso 1 1 calc R U
C16 C -0.03366(19) 0.21976(13) 0.35874(12) 0.0202(3) Uani 1 1 d . .
H16 H -0.1041 0.1504 0.3606 0.024 Uiso 1 1 calc R U
C17 C -0.02268(18) 0.24282(12) 0.26441(11) 0.0172(3) Uani 1 1 d . .
C18 C -0.24982(18) 0.07418(13) 0.14467(12) 0.0209(3) Uani 1 1 d . .
H18A H -0.3466 0.0794 0.0898 0.025 Uiso 1 1 calc R U
H18B H -0.2881 0.0841 0.2104 0.025 Uiso 1 1 calc R U
C19 C -0.20361(19) -0.05248(13) 0.10734(12) 0.0215(3) Uani 1 1 d . .
H19A H -0.1552 -0.0608 0.0454 0.026 Uiso 1 1 calc R U
H19B H -0.1163 -0.0625 0.1650 0.026 Uiso 1 1 calc R U
C20 C -0.3612(2) -0.15145(14) 0.07648(14) 0.0270(4) Uani 1 1 d . .
H20A H -0.4018 -0.1474 0.1406 0.032 Uiso 1 1 calc R U
H20B H -0.4526 -0.1345 0.0254 0.032 Uiso 1 1 calc R U
C21 C -0.3299(2) -0.28027(14) 0.02700(14) 0.0271(3) Uani 1 1 d . .
H21A H -0.2922 -0.2857 -0.0376 0.041 Uiso 1 1 calc R U
H21B H -0.4356 -0.3394 0.0089 0.041 Uiso 1 1 calc R U
H21C H -0.2417 -0.2987 0.0778 0.041 Uiso 1 1 calc R U
C22 C -0.07719(19) 0.20261(13) 0.07259(11) 0.0201(3) Uani 1 1 d . .
H22A H -0.1128 0.1264 0.0102 0.024 Uiso 1 1 calc R U
H22B H 0.0468 0.2300 0.0853 0.024 Uiso 1 1 calc R U
C23 C -0.1703(2) 0.30086(14) 0.04683(12) 0.0224(3) Uani 1 1 d . .
H23A H -0.2905 0.2827 0.0490 0.027 Uiso 1 1 calc R U
H23B H -0.1173 0.3815 0.1016 0.027 Uiso 1 1 calc R U
C24 C -0.1649(2) 0.30732(14) -0.06231(12) 0.0247(3) Uani 1 1 d . .
H24A H -0.0456 0.3129 -0.0679 0.030 Uiso 1 1 calc R U
H24B H -0.2323 0.2307 -0.1176 0.030 Uiso 1 1 calc R U
C25 C -0.2341(2) 0.41599(15) -0.08348(13) 0.0291(4) Uani 1 1 d . .
H25A H -0.3542 0.4087 -0.0820 0.044 Uiso 1 1 calc R U
H25B H -0.2241 0.4172 -0.1534 0.044 Uiso 1 1 calc R U
H25C H -0.1687 0.4922 -0.0286 0.044 Uiso 1 1 calc R U
C26 C 0.51399(18) 0.80266(13) 0.36778(12) 0.0194(3) Uani 1 1 d . .
H26A H 0.5061 0.8904 0.3840 0.023 Uiso 1 1 calc R U
H26B H 0.4207 0.7549 0.3043 0.023 Uiso 1 1 calc R U
N1 N -0.10935(15) 0.17536(11) 0.16576(10) 0.0193(3) Uani 1 1 d . .
N2 N 0.49209(15) 0.76433(10) 0.45890(9) 0.0174(3) Uani 1 1 d . .
N3 N 0.70994(19) 0.95325(13) 0.83616(11) 0.0330(3) Uani 1 1 d . .
O1 O 0.65604(13) 0.94604(9) 0.57189(8) 0.0226(2) Uani 1 1 d . .
O2 O 0.34201(13) 0.57887(9) 0.34564(8) 0.0212(2) Uani 1 1 d . .
S1 S 0.12023(4) 0.37748(3) 0.29042(3) 0.01668(11) Uani 1 1 d . .
C27 C 0.43610(19) 0.66087(13) 0.72912(11) 0.0210(3) Uani 1 1 d . .
H27A H 0.4899 0.7305 0.7940 0.031 Uiso 1 1 calc R U
H27B H 0.4928 0.5910 0.7299 0.031 Uiso 1 1 calc R U
H27C H 0.3154 0.6383 0.7256 0.031 Uiso 1 1 calc R U

loop_
_atom_site_aniso_label
_atom_site_aniso_U_11
_atom_site_aniso_U_22
_atom_site_aniso_U_33
_atom_site_aniso_U_23
_atom_site_aniso_U_13
_atom_site_aniso_U_12
C1 0.0260(8) 0.0229(7) 0.0175(7) 0.0073(6) 0.0044(6) 0.0023(6)
C2 0.0333(9) 0.0361(9) 0.0222(8) 0.0087(7) 0.0108(7) 0.0141(7)
C3 0.0220(8) 0.0586(12) 0.0225(8) 0.0153(8) 0.0092(6) 0.0089(8)
C4 0.0221(8) 0.0453(10) 0.0233(8) 0.0119(7) 0.0047(6) -0.0074(7)
C5 0.0241(8) 0.0251(8) 0.0219(7) 0.0063(6) 0.0061(6) -0.0033(6)
C6 0.0189(7) 0.0202(7) 0.0175(7) 0.0080(5) 0.0030(5) 0.0008(5)
C7 0.0115(6) 0.0150(6) 0.0200(7) 0.0043(5) 0.0027(5) 0.0015(5)
C8 0.0134(7) 0.0152(6) 0.0227(7) 0.0025(5) 0.0039(5) 0.0018(5)
C9 0.0148(7) 0.0165(7) 0.0192(7) 0.0010(5) 0.0024(5) 0.0014(5)
C10 0.0141(7) 0.0173(7) 0.0188(7) 0.0039(5) 0.0034(5) 0.0042(5)
C11 0.0144(7) 0.0165(6) 0.0179(7) 0.0039(5) 0.0030(5) 0.0030(5)
C12 0.0208(7) 0.0188(7) 0.0245(8) 0.0036(6) 0.0061(6) -0.0004(6)
C13 0.0148(7) 0.0188(7) 0.0164(7) 0.0049(5) 0.0043(5) 0.0030(5)
C14 0.0153(7) 0.0171(7) 0.0183(7) 0.0054(5) 0.0034(5) 0.0019(5)
C15 0.0193(7) 0.0196(7) 0.0186(7) 0.0065(6) 0.0033(6) 0.0006(5)
C16 0.0183(7) 0.0178(7) 0.0224(7) 0.0063(6) 0.0034(6) -0.0013(5)
C17 0.0148(7) 0.0154(6) 0.0190(7) 0.0041(5) 0.0027(5) 0.0012(5)
C18 0.0165(7) 0.0190(7) 0.0215(7) 0.0041(6) 0.0001(6) -0.0035(5)
C19 0.0187(7) 0.0195(7) 0.0232(7) 0.0068(6) 0.0015(6) -0.0009(6)
C20 0.0202(8) 0.0200(7) 0.0364(9) 0.0085(7) 0.0019(7) -0.0011(6)
C21 0.0241(8) 0.0203(7) 0.0344(9) 0.0097(7) 0.0042(7) -0.0008(6)
C22 0.0207(7) 0.0199(7) 0.0153(7) 0.0020(5) 0.0034(5) -0.0014(5)
C23 0.0221(8) 0.0235(7) 0.0192(7) 0.0056(6) 0.0038(6) 0.0013(6)
C24 0.0295(8) 0.0228(7) 0.0198(7) 0.0060(6) 0.0058(6) 0.0002(6)
C25 0.0305(9) 0.0315(9) 0.0253(8) 0.0117(7) 0.0046(7) 0.0042(7)
C26 0.0191(7) 0.0174(7) 0.0218(7) 0.0084(6) 0.0038(6) 0.0010(5)
N1 0.0179(6) 0.0174(6) 0.0179(6) 0.0031(5) 0.0019(5) -0.0026(5)
N2 0.0168(6) 0.0151(6) 0.0191(6) 0.0052(5) 0.0038(5) 0.0009(4)
N3 0.0348(8) 0.0272(7) 0.0254(7) 0.0001(6) 0.0022(6) -0.0067(6)
O1 0.0210(5) 0.0161(5) 0.0276(6) 0.0047(4) 0.0056(4) -0.0013(4)
O2 0.0225(5) 0.0196(5) 0.0175(5) 0.0040(4) 0.0030(4) -0.0023(4)
S1 0.01600(19) 0.01544(18) 0.01529(18) 0.00343(13) 0.00184(13) -0.00161(12)
C27 0.0218(7) 0.0195(7) 0.0167(7) 0.0019(5) 0.0030(6) -0.0002(6)

loop_
_atom_type_symbol
_atom_type_description
_atom_type_scat_dispersion_real
_atom_type_scat_dispersion_imag
_atom_type_scat_source
C C 0.0181 0.0091 'International Tables Vol C Tables 4.2.6.8 and 6.1.1.4'
H H 0.0000 0.0000 'International Tables Vol C Tables 4.2.6.8 and 6.1.1.4'
N N 0.0311 0.0180 'International Tables Vol C Tables 4.2.6.8 and 6.1.1.4'
O O 0.0492 0.0322 'International Tables Vol C Tables 4.2.6.8 and 6.1.1.4'
S S 0.3331 0.5567 'International Tables Vol C Tables 4.2.6.8 and 6.1.1.4'

loop_
_geom_angle_atom_site_label_1
_geom_angle_atom_site_label_2
_geom_angle_atom_site_label_3
_geom_angle
C2 C1 C6 120.58(15)
C2 C1 H1 119.7
C6 C1 H1 119.7
C3 C2 C1 120.11(16)
C3 C2 H2 119.9
C1 C2 H2 119.9
C2 C3 C4 119.82(16)
C2 C3 H3 120.1
C4 C3 H3 120.1
C3 C4 C5 120.13(16)
C3 C4 H4 119.9
C5 C4 H4 119.9
C4 C5 C6 120.60(15)
C4 C5 H5 119.7
C6 C5 H5 119.7
C5 C6 C1 118.71(14)
C5 C6 C26 120.84(13)
C1 C6 C26 120.44(13)
O2 C7 N2 119.24(13)
O2 C7 C11 122.88(13)
N2 C7 C11 117.88(12)
O1 C8 N2 120.71(13)
O1 C8 C9 123.47(13)
N2 C8 C9 115.82(12)
C10 C9 C12 121.71(14)
C10 C9 C8 122.65(13)
C12 C9 C8 115.63(13)
C9 C10 C11 119.65(13)
C9 C10 C27 119.37(13)
C11 C10 C27 120.96(13)
C13 C11 C10 119.78(13)
C13 C11 C7 120.84(12)
C10 C11 C7 119.38(13)
N3 C12 C9 178.51(17)
C14 C13 C11 137.27(14)
C14 C13 H13 111.4
C11 C13 H13 111.4
C13 C14 C15 120.30(13)
C13 C14 S1 131.00(11)
C15 C14 S1 108.64(10)
C16 C15 C14 116.14(13)
C16 C15 H15 121.9
C14 C15 H15 121.9
C15 C16 C17 111.91(13)
C15 C16 H16 124.0
C17 C16 H16 124.0
N1 C17 C16 126.82(13)
N1 C17 S1 121.42(11)
C16 C17 S1 111.74(10)
N1 C18 C19 113.93(12)
N1 C18 H18A 108.8
C19 C18 H18A 108.8
N1 C18 H18B 108.8
C19 C18 H18B 108.8
H18A C18 H18B 107.7
C20 C19 C18 110.17(12)
C20 C19 H19A 109.6
C18 C19 H19A 109.6
C20 C19 H19B 109.6
C18 C19 H19B 109.6
H19A C19 H19B 108.1
C21 C20 C19 113.42(13)
C21 C20 H20A 108.9
C19 C20 H20A 108.9
C21 C20 H20B 108.9
C19 C20 H20B 108.9
H20A C20 H20B 107.7
C20 C21 H21A 109.5
C20 C21 H21B 109.5
H21A C21 H21B 109.5
C20 C21 H21C 109.5
H21A C21 H21C 109.5
H21B C21 H21C 109.5
N1 C22 C23 113.58(12)
N1 C22 H22A 108.8
C23 C22 H22A 108.8
N1 C22 H22B 108.8
C23 C22 H22B 108.8
H22A C22 H22B 107.7
C24 C23 C22 111.91(13)
C24 C23 H23A 109.2
C22 C23 H23A 109.2
C24 C23 H23B 109.2
C22 C23 H23B 109.2
H23A C23 H23B 107.9
C25 C24 C23 112.96(13)
C25 C24 H24A 109.0
C23 C24 H24A 109.0
C25 C24 H24B 109.0
C23 C24 H24B 109.0
H24A C24 H24B 107.8
C24 C25 H25A 109.5
C24 C25 H25B 109.5
H25A C25 H25B 109.5
C24 C25 H25C 109.5
H25A C25 H25C 109.5
H25B C25 H25C 109.5
N2 C26 C6 111.96(12)
N2 C26 H26A 109.2
C6 C26 H26A 109.2
N2 C26 H26B 109.2
C6 C26 H26B 109.2
H26A C26 H26B 107.9
C17 N1 C18 121.55(12)
C17 N1 C22 122.06(12)
C18 N1 C22 116.29(11)
C8 N2 C7 124.40(12)
C8 N2 C26 116.86(12)
C7 N2 C26 118.72(11)
C17 S1 C14 91.56(7)
C10 C27 H27A 109.5
C10 C27 H27B 109.5
H27A C27 H27B 109.5
C10 C27 H27C 109.5
H27A C27 H27C 109.5
H27B C27 H27C 109.5

loop_
_geom_bond_atom_site_label_1
_geom_bond_atom_site_label_2
_geom_bond_distance
C1 C2 1.389(2)
C1 C6 1.396(2)
C1 H1 0.9500
C2 C3 1.386(3)
C2 H2 0.9500
C3 C4 1.387(3)
C3 H3 0.9500
C4 C5 1.388(2)
C4 H4 0.9500
C5 C6 1.395(2)
C5 H5 0.9500
C6 C26 1.508(2)
C7 O2 1.2358(17)
C7 N2 1.3975(17)
C7 C11 1.449(2)
C8 O1 1.2257(18)
C8 N2 1.3948(18)
C8 C9 1.451(2)
C9 C10 1.379(2)
C9 C12 1.431(2)
C10 C11 1.4265(19)
C10 C27 1.505(2)
C11 C13 1.408(2)
C12 N3 1.151(2)
C13 C14 1.3858(19)
C13 H13 0.9500
C14 C15 1.416(2)
C14 S1 1.7650(15)
C15 C16 1.364(2)
C15 H15 0.9500
C16 C17 1.412(2)
C16 H16 0.9500
C17 N1 1.3310(18)
C17 S1 1.7441(14)
C18 N1 1.4670(18)
C18 C19 1.524(2)
C18 H18A 0.9900
C18 H18B 0.9900
C19 C20 1.524(2)
C19 H19A 0.9900
C19 H19B 0.9900
C20 C21 1.521(2)
C20 H20A 0.9900
C20 H20B 0.9900
C21 H21A 0.9800
C21 H21B 0.9800
C21 H21C 0.9800
C22 N1 1.4685(19)
C22 C23 1.527(2)
C22 H22A 0.9900
C22 H22B 0.9900
C23 C24 1.525(2)
C23 H23A 0.9900
C23 H23B 0.9900
C24 C25 1.521(2)
C24 H24A 0.9900
C24 H24B 0.9900
C25 H25A 0.9800
C25 H25B 0.9800
C25 H25C 0.9800
C26 N2 1.4811(18)
C26 H26A 0.9900
C26 H26B 0.9900
C27 H27A 0.9800
C27 H27B 0.9800
C27 H27C 0.9800

loop_
_geom_torsion_atom_site_label_1
_geom_torsion_atom_site_label_2
_geom_torsion_atom_site_label_3
_geom_torsion_atom_site_label_4
_geom_torsion
C6 C1 C2 C3 -1.5(2)
C1 C2 C3 C4 -0.4(2)
C2 C3 C4 C5 1.7(3)
C3 C4 C5 C6 -1.0(2)
C4 C5 C6 C1 -0.9(2)
C4 C5 C6 C26 178.30(14)
C2 C1 C6 C5 2.2(2)
C2 C1 C6 C26 -177.05(14)
O1 C8 C9 C10 178.52(14)
N2 C8 C9 C10 -1.8(2)
O1 C8 C9 C12 -2.7(2)
N2 C8 C9 C12 176.98(12)
C12 C9 C10 C11 -177.53(13)
C8 C9 C10 C11 1.2(2)
C12 C9 C10 C27 0.9(2)
C8 C9 C10 C27 179.64(13)
C9 C10 C11 C13 -178.30(13)
C27 C10 C11 C13 3.3(2)
C9 C10 C11 C7 2.5(2)
C27 C10 C11 C7 -175.93(12)
O2 C7 C11 C13 -4.7(2)
N2 C7 C11 C13 175.39(12)
O2 C7 C11 C10 174.55(13)
N2 C7 C11 C10 -5.40(19)
C10 C11 C13 C14 177.08(16)
C7 C11 C13 C14 -3.7(3)
C11 C13 C14 C15 -176.20(15)
C11 C13 C14 S1 0.8(3)
C13 C14 C15 C16 177.05(13)
S1 C14 C15 C16 -0.53(17)
C14 C15 C16 C17 0.01(19)
C15 C16 C17 N1 -178.20(14)
C15 C16 C17 S1 0.54(16)
N1 C18 C19 C20 -174.10(12)
C18 C19 C20 C21 173.74(13)
N1 C22 C23 C24 -167.85(12)
C22 C23 C24 C25 -171.76(13)
C5 C6 C26 N2 -99.64(16)
C1 C6 C26 N2 79.55(16)
C16 C17 N1 C18 9.1(2)
S1 C17 N1 C18 -169.52(11)
C16 C17 N1 C22 -174.80(14)
S1 C17 N1 C22 6.58(19)
C19 C18 N1 C17 -103.70(16)
C19 C18 N1 C22 79.98(16)
C23 C22 N1 C17 -83.50(17)
C23 C22 N1 C18 92.79(15)
O1 C8 N2 C7 178.27(13)
C9 C8 N2 C7 -1.4(2)
O1 C8 N2 C26 0.11(19)
C9 C8 N2 C26 -179.56(12)
O2 C7 N2 C8 -175.00(13)
C11 C7 N2 C8 5.0(2)
O2 C7 N2 C26 3.13(19)
C11 C7 N2 C26 -176.91(12)
C6 C26 N2 C8 80.32(15)
C6 C26 N2 C7 -97.95(14)
N1 C17 S1 C14 178.10(12)
C16 C17 S1 C14 -0.71(11)
C13 C14 S1 C17 -176.55(14)
C15 C14 S1 C17 0.69(11)
